data_4301968
loop_
_publ_author_name
'Ishtvan Boldog'
'Francisco J. Mu\~noz-Lara'
'Ana B. Gaspar'
'M. Carmen Mu\~noz'
'Maksym Seredyuk'
'Jos\'e A. Real'

_publ_section_title
;
Polynuclear Spin Crossover Complexes: Synthesis, Structure, and Magnetic
Behavior of [Fe4(\m-CN)4(phen)4(L)2)]4+ Squares
;
_journal_name_full 'Inorganic Chemistry'
_journal_page_first 3710
_journal_page_last 3719
_journal_paper_doi 10.1021/ic802306r
_journal_volume 48
_journal_year 2009
_chemical_formula_sum 'C88 H68 F24 Fe4 N20 P4'
_chemical_formula_weight 2208.90
_chemical_name_systematic
;
 ?
;
_space_group_IT_number 15
_symmetry_cell_setting monoclinic
_symmetry_space_group_name_Hall '-C 2yc'
_symmetry_space_group_name_H-M 'C 1 2/c 1'
_atom_sites_solution_hydrogens geom
_atom_sites_solution_primary direct
_atom_sites_solution_secondary difmap
_audit_creation_method SHELXL-97
_cell_angle_alpha 90.00
_cell_angle_beta 116.390(3)
_cell_angle_gamma 90.00
_cell_formula_units_Z 4
_cell_length_a 28.4440(13)
_cell_length_b 12.8340(17)
_cell_length_c 30.446(3)
_cell_measurement_temperature 293(2)
_cell_volume 9956.1(17)
_computing_cell_refinement 'HKL DENZO'
_computing_data_collection COLLECT
_computing_data_reduction 'HKL DENZO and SCALEPACK'
_computing_structure_refinement 'SHELXL-97 (Sheldrick, 1997)'
_computing_structure_solution SHELXS-97
_diffrn_ambient_temperature 293(2)
_diffrn_measured_fraction_theta_full 0.727
_diffrn_measured_fraction_theta_max 0.727
_diffrn_radiation_monochromator graphite
_diffrn_radiation_source 'fine-focus sealed tube'
_diffrn_radiation_type MoK\a
_diffrn_radiation_wavelength 0.71073
_diffrn_reflns_av_R_equivalents 0.0821
_diffrn_reflns_av_sigmaI/netI 0.0989
_diffrn_reflns_limit_h_max 25
_diffrn_reflns_limit_h_min -30
_diffrn_reflns_limit_k_max 13
_diffrn_reflns_limit_k_min -13
_diffrn_reflns_limit_l_max 33
_diffrn_reflns_limit_l_min -30
_diffrn_reflns_number 14228
_diffrn_reflns_theta_full 23.46
_diffrn_reflns_theta_max 23.46
_diffrn_reflns_theta_min 2.06
_exptl_absorpt_coefficient_mu 0.735
_exptl_crystal_colour red
_exptl_crystal_density_diffrn 1.474
_exptl_crystal_density_method 'not measured'
_exptl_crystal_description prismatic
_exptl_crystal_F_000 4464
_exptl_crystal_size_max 0.08
_exptl_crystal_size_mid 0.04
_exptl_crystal_size_min 0.04
_refine_diff_density_max 0.744
_refine_diff_density_min -0.406
_refine_diff_density_rms 0.107
_refine_ls_extinction_coef 0.0005(2)
_refine_ls_extinction_expression Fc^*^=kFc[1+0.001xFc^2^\l^3^/sin(2\q)]^-1/4^
_refine_ls_extinction_method SHELXL
_refine_ls_goodness_of_fit_ref 1.017
_refine_ls_hydrogen_treatment mixed
_refine_ls_matrix_type full
_refine_ls_number_parameters 362
_refine_ls_number_reflns 5340
_refine_ls_number_restraints 0
_refine_ls_restrained_S_all 1.017
_refine_ls_R_factor_all 0.3890
_refine_ls_R_factor_gt 0.1516
_refine_ls_shift/su_max 0.040
_refine_ls_shift/su_mean 0.016
_refine_ls_structure_factor_coef Fsqd
_refine_ls_weighting_details 'calc w=1/[\s^2^(Fo^2^)+(0.2000P)^2^+0.0000P] where P=(Fo^2^+2Fc^2^)/3'
_refine_ls_weighting_scheme calc
_refine_ls_wR_factor_gt 0.3245
_refine_ls_wR_factor_ref 0.4434
_reflns_number_gt 1486
_reflns_number_total 5340
_reflns_threshold_expression >2sigma(I)
_cod_data_source_file ic802306r_si_001_2.cif
_cod_data_source_block 1-293K
_cod_original_sg_symbol_H-M 'C 2/c'
_cod_database_code 4301968

loop_
_symmetry_equiv_pos_as_xyz
'x, y, z'
'-x, y, -z+1/2'
'x+1/2, y+1/2, z'
'-x+1/2, y+1/2, -z+1/2'
'-x, -y, -z'
'x, -y, z-1/2'
'-x+1/2, -y+1/2, -z'
'x+1/2, -y+1/2, z-1/2'

loop_
_atom_site_label
_atom_site_type_symbol
_atom_site_fract_x
_atom_site_fract_y
_atom_site_fract_z
_atom_site_U_iso_or_equiv
_atom_site_adp_type
_atom_site_occupancy
_atom_site_symmetry_multiplicity
_atom_site_calc_flag
_atom_site_refinement_flags
_atom_site_disorder_assembly
_atom_site_disorder_group
Fe1 Fe 0.13145(15) 0.6096(3) 0.27864(13) 0.0752(16) Uani 1 1 d . . .
Fe2 Fe -0.03255(16) 0.6314(3) 0.12119(13) 0.0737(16) Uani 1 1 d . . .
N1 N 0.1277(9) 0.4624(16) 0.2895(8) 0.086(7) Uiso 1 1 d . . .
N2 N 0.1990(8) 0.6026(15) 0.3408(7) 0.067(6) Uiso 1 1 d . . .
N3 N 0.1413(8) 0.7576(15) 0.2697(7) 0.075(6) Uiso 1 1 d . . .
N4 N 0.1695(8) 0.5901(17) 0.2384(8) 0.085(7) Uiso 1 1 d . . .
N5 N 0.0340(8) 0.6118(13) 0.1818(8) 0.062(6) Uiso 1 1 d . . .
N6 N 0.0713(8) 0.6367(14) 0.3400(7) 0.069(6) Uiso 1 1 d . . .
N7 N -0.0546(9) 0.4859(15) 0.1064(7) 0.073(6) Uiso 1 1 d . . .
N8 N -0.0969(8) 0.6553(14) 0.0590(7) 0.072(6) Uiso 1 1 d . . .
N9 N 0.0035(8) 0.6222(13) 0.0792(7) 0.060(5) Uiso 1 1 d . . .
N10 N -0.0258(10) 0.7836(15) 0.1197(9) 0.086(7) Uiso 1 1 d . . .
C1 C 0.0930(11) 0.393(2) 0.2652(10) 0.088(9) Uiso 1 1 d . . .
C2 C 0.0932(12) 0.283(2) 0.2804(12) 0.102(10) Uiso 1 1 d . . .
C3 C 0.1342(14) 0.250(2) 0.3253(12) 0.111(10) Uiso 1 1 d . . .
C4 C 0.1745(10) 0.3273(18) 0.3543(9) 0.070(7) Uiso 1 1 d . . .
C5 C 0.1703(10) 0.4292(18) 0.3362(9) 0.066(7) Uiso 1 1 d . . .
C6 C 0.2164(13) 0.297(2) 0.4010(12) 0.104(10) Uiso 1 1 d . . .
C7 C 0.2495(10) 0.379(2) 0.4243(9) 0.078(8) Uiso 1 1 d . . .
C8 C 0.2455(10) 0.4796(18) 0.4064(9) 0.068(7) Uiso 1 1 d . . .
C9 C 0.2069(10) 0.5034(17) 0.3615(9) 0.057(7) Uiso 1 1 d . . .
C10 C 0.2810(12) 0.567(2) 0.4321(11) 0.102(10) Uiso 1 1 d . . .
C11 C 0.2758(12) 0.663(2) 0.4121(11) 0.102(10) Uiso 1 1 d . . .
C12 C 0.2306(13) 0.677(2) 0.3663(11) 0.096(9) Uiso 1 1 d . . .
C13 C 0.1271(13) 0.841(3) 0.2859(12) 0.118(11) Uiso 1 1 d . . .
C14 C 0.1310(17) 0.948(3) 0.2724(15) 0.161(15) Uiso 1 1 d . . .
C15 C 0.1541(12) 0.952(2) 0.2396(12) 0.107(10) Uiso 1 1 d . . .
C16 C 0.1743(12) 0.871(2) 0.2260(11) 0.107(10) Uiso 1 1 d . . .
C17 C 0.1671(11) 0.763(2) 0.2385(10) 0.092(9) Uiso 1 1 d . . .
C18 C 0.1931(14) 0.884(3) 0.1892(13) 0.128(12) Uiso 1 1 d . . .
C19 C 0.2113(13) 0.805(3) 0.1756(12) 0.114(11) Uiso 1 1 d . . .
C20 C 0.2051(14) 0.693(3) 0.1889(13) 0.125(12) Uiso 1 1 d . . .
C21 C 0.1814(10) 0.675(2) 0.2250(9) 0.071(8) Uiso 1 1 d . . .
C22 C 0.2167(14) 0.602(3) 0.1738(13) 0.130(12) Uiso 1 1 d . . .
C23 C 0.2099(15) 0.513(3) 0.1892(14) 0.146(14) Uiso 1 1 d . . .
C24 C 0.1818(14) 0.504(3) 0.2235(13) 0.123(11) Uiso 1 1 d . . .
C25 C 0.0696(10) 0.6080(16) 0.2198(10) 0.058(7) Uiso 1 1 d . . .
C26 C 0.0959(10) 0.6285(16) 0.3182(8) 0.064(7) Uiso 1 1 d . . .
C27 C -0.0236(11) 0.400(2) 0.1264(10) 0.088(9) Uiso 1 1 d . . .
C28 C -0.0419(12) 0.2945(19) 0.1152(10) 0.085(8) Uiso 1 1 d . . .
C29 C -0.0966(15) 0.283(2) 0.0801(13) 0.123(11) Uiso 1 1 d . . .
C30 C -0.1312(13) 0.374(2) 0.0554(11) 0.113(10) Uiso 1 1 d . . .
C31 C -0.1053(12) 0.472(2) 0.0746(10) 0.082(8) Uiso 1 1 d . . .
C32 C -0.1341(10) 0.5710(19) 0.0550(9) 0.078(8) Uiso 1 1 d . . .
C33 C -0.0861(11) 0.6494(19) 0.0144(10) 0.088(9) Uiso 1 1 d . . .
C34 C -0.0312(11) 0.6408(17) 0.0293(10) 0.074(8) Uiso 1 1 d . . .
C35 C -0.0078(14) 0.647(2) -0.0055(11) 0.106(10) Uiso 1 1 d . . .
C36 C 0.0430(15) 0.629(2) 0.0111(13) 0.126(11) Uiso 1 1 d . . .
C37 C 0.0795(12) 0.612(2) 0.0621(12) 0.108(10) Uiso 1 1 d . . .
C38 C 0.0565(12) 0.609(2) 0.0958(10) 0.089(9) Uiso 1 1 d . . .
C39 C -0.1185(12) 0.758(2) 0.0637(11) 0.095(9) Uiso 1 1 d . . .
C40 C -0.0704(13) 0.826(2) 0.0861(12) 0.105(10) Uiso 1 1 d . . .
C41 C -0.0709(16) 0.937(3) 0.0770(14) 0.144(13) Uiso 1 1 d . . .
C42 C -0.0270(19) 1.001(3) 0.0989(16) 0.157(15) Uiso 1 1 d . . .
C43 C 0.0177(17) 0.954(3) 0.1403(15) 0.157(14) Uiso 1 1 d . . .
C44 C 0.0173(13) 0.842(2) 0.1442(11) 0.102(10) Uiso 1 1 d . . .
P1 P 0.1179(7) 0.2253(11) 0.1460(6) 0.149(5) Uani 1 1 d . . .
P2 P 0.2744(5) 0.4767(9) 0.0746(4) 0.127(4) Uani 1 1 d . . .
F1 F 0.1649(15) 0.248(3) 0.1919(18) 0.39(4) Uani 1 1 d . . .
F2 F 0.1340(15) 0.271(3) 0.1099(13) 0.29(2) Uani 1 1 d . . .
F3 F 0.0617(19) 0.200(2) 0.1015(16) 0.279(16) Uani 1 1 d . . .
F4 F 0.0920(16) 0.183(3) 0.1793(11) 0.269(17) Uani 1 1 d . . .
F5 F 0.1325(16) 0.117(2) 0.1429(12) 0.290(18) Uani 1 1 d . . .
F6 F 0.0977(10) 0.3347(17) 0.1514(12) 0.224(12) Uani 1 1 d . . .
F7 F 0.2912(9) 0.5486(15) 0.1195(8) 0.163(8) Uani 1 1 d . . .
F8 F 0.3142(13) 0.536(3) 0.0606(14) 0.271(16) Uani 1 1 d . . .
F9 F 0.2616(14) 0.410(2) 0.0274(9) 0.282(18) Uani 1 1 d . . .
F10 F 0.2327(19) 0.421(2) 0.084(2) 0.43(4) Uani 1 1 d . . .
F11 F 0.3182(8) 0.3956(15) 0.1021(7) 0.162(8) Uani 1 1 d . . .
F12 F 0.2317(10) 0.5590(16) 0.0467(9) 0.228(14) Uani 1 1 d . . .

loop_
_atom_site_aniso_label
_atom_site_aniso_U_11
_atom_site_aniso_U_22
_atom_site_aniso_U_33
_atom_site_aniso_U_23
_atom_site_aniso_U_13
_atom_site_aniso_U_12
Fe1 0.068(3) 0.093(3) 0.062(3) 0.001(2) 0.026(3) -0.001(2)
Fe2 0.072(3) 0.092(3) 0.058(3) 0.000(2) 0.030(3) 0.003(2)
P1 0.168(16) 0.117(11) 0.165(15) 0.013(9) 0.077(16) 0.038(9)
P2 0.153(12) 0.115(8) 0.096(9) -0.012(8) 0.039(9) 0.034(9)
F1 0.21(4) 0.24(3) 0.39(6) -0.07(3) -0.17(4) 0.01(3)
F2 0.30(4) 0.38(4) 0.25(4) 0.18(3) 0.18(4) 0.11(4)
F3 0.32(5) 0.18(3) 0.29(4) 0.04(3) 0.10(4) 0.01(3)
F4 0.35(5) 0.33(4) 0.20(3) 0.09(3) 0.18(4) 0.02(3)
F5 0.44(5) 0.15(2) 0.25(3) -0.01(2) 0.12(4) 0.07(3)
F6 0.19(2) 0.110(18) 0.38(4) 0.004(19) 0.14(3) 0.034(16)
F7 0.19(2) 0.129(15) 0.130(17) -0.022(14) 0.040(16) 0.003(14)
F8 0.24(3) 0.34(4) 0.32(4) 0.01(3) 0.20(3) -0.02(3)
F9 0.31(4) 0.29(3) 0.14(2) -0.09(2) 0.01(2) 0.12(3)
F10 0.61(8) 0.13(2) 0.89(10) 0.03(3) 0.65(9) -0.01(3)
F11 0.159(19) 0.149(16) 0.142(18) 0.016(14) 0.033(16) 0.079(15)
F12 0.19(2) 0.132(17) 0.18(2) -0.003(15) -0.072(19) 0.061(16)

loop_
_atom_type_symbol
_atom_type_description
_atom_type_scat_dispersion_real
_atom_type_scat_dispersion_imag
_atom_type_scat_source
C C 0.0033 0.0016 'International Tables Vol C Tables 4.2.6.8 and 6.1.1.4'
H H 0.0000 0.0000 'International Tables Vol C Tables 4.2.6.8 and 6.1.1.4'
N N 0.0061 0.0033 'International Tables Vol C Tables 4.2.6.8 and 6.1.1.4'
P P 0.1023 0.0942 'International Tables Vol C Tables 4.2.6.8 and 6.1.1.4'
F F 0.0171 0.0103 'International Tables Vol C Tables 4.2.6.8 and 6.1.1.4'
Fe Fe 0.3463 0.8444 'International Tables Vol C Tables 4.2.6.8 and 6.1.1.4'

loop_
_geom_angle_atom_site_label_1
_geom_angle_atom_site_label_2
_geom_angle_atom_site_label_3
_geom_angle
_geom_angle_site_symmetry_1
_geom_angle_site_symmetry_3
_geom_angle_publ_flag
N1 Fe1 N2 84.1(9) . . ?
N1 Fe1 N3 175.4(9) . . ?
N1 Fe1 N4 94.0(9) . . ?
C25 Fe1 N1 93.1(10) . . ?
C26 Fe1 N1 86.1(9) . . ?
N3 Fe1 N2 92.2(8) . . ?
N4 Fe1 N2 91.2(8) . . ?
C25 Fe1 N2 176.5(9) . . ?
C26 Fe1 N2 87.9(9) . . ?
N3 Fe1 N4 83.4(9) . . ?
C25 Fe1 N3 90.5(9) . . ?
C26 Fe1 N3 96.5(9) . . ?
C25 Fe1 N4 86.9(9) . . ?
C26 Fe1 N4 179.1(10) . . ?
C25 Fe1 C26 94.0(10) . . ?
N6 Fe2 N5 90.2(7) 2 . ?
N7 Fe2 N5 99.7(8) . . ?
N5 Fe2 N8 176.8(8) . . ?
N9 Fe2 N5 92.3(8) . . ?
N5 Fe2 N10 94.8(9) . . ?
N6 Fe2 N7 87.9(8) 2 . ?
N6 Fe2 N8 92.5(8) 2 . ?
N6 Fe2 N9 177.0(8) 2 . ?
N6 Fe2 N10 93.8(8) 2 . ?
N7 Fe2 N8 82.1(8) . . ?
N7 Fe2 N9 89.9(7) . . ?
N7 Fe2 N10 165.3(10) . . ?
N9 Fe2 N8 85.1(8) . . ?
N8 Fe2 N10 83.3(9) . . ?
N9 Fe2 N10 87.7(8) . . ?
C1 N1 C5 116(2) . . ?
C1 N1 Fe1 132(2) . . ?
C5 N1 Fe1 111.5(16) . . ?
C12 N2 C9 118(2) . . ?
C12 N2 Fe1 130.2(19) . . ?
C9 N2 Fe1 111.1(16) . . ?
C13 N3 C17 123(2) . . ?
C13 N3 Fe1 131(2) . . ?
C17 N3 Fe1 106.7(16) . . ?
C21 N4 C24 118(3) . . ?
C21 N4 Fe1 113.0(18) . . ?
C24 N4 Fe1 129(2) . . ?
C25 N5 Fe2 171.3(18) . . ?
C26 N6 Fe2 172.4(18) . 2 ?
C31 N7 C27 119(2) . . ?
C31 N7 Fe2 115.1(18) . . ?
C27 N7 Fe2 125.9(19) . . ?
C32 N8 C39 110(2) . . ?
C32 N8 C33 108.1(19) . . ?
C39 N8 C33 112.7(19) . . ?
C32 N8 Fe2 106.6(15) . . ?
C39 N8 Fe2 106.8(15) . . ?
C33 N8 Fe2 112.2(16) . . ?
C38 N9 C34 123(2) . . ?
C38 N9 Fe2 125.0(18) . . ?
C34 N9 Fe2 111.8(16) . . ?
C40 N10 C44 121(3) . . ?
C40 N10 Fe2 110(2) . . ?
C44 N10 Fe2 128(2) . . ?
N1 C1 C2 126(3) . . ?
C3 C2 C1 118(3) . . ?
C2 C3 C4 118(3) . . ?
C5 C4 C6 122(2) . . ?
C5 C4 C3 119(3) . . ?
C6 C4 C3 119(2) . . ?
C9 C5 C4 121(2) . . ?
C9 C5 N1 116(2) . . ?
C4 C5 N1 123(2) . . ?
C7 C6 C4 112(2) . . ?
C6 C7 C8 126(3) . . ?
C9 C8 C7 120(2) . . ?
C9 C8 C10 115(2) . . ?
C7 C8 C10 126(3) . . ?
C8 C9 N2 124(2) . . ?
C8 C9 C5 119(2) . . ?
N2 C9 C5 117(2) . . ?
C11 C10 C8 123(3) . . ?
C10 C11 C12 115(3) . . ?
N2 C12 C11 125(3) . . ?
N3 C13 C14 126(3) . . ?
C15 C14 C13 111(3) . . ?
C16 C15 C14 126(3) . . ?
C15 C16 C17 122(3) . . ?
C15 C16 C18 120(3) . . ?
C17 C16 C18 117(3) . . ?
C21 C17 N3 118(3) . . ?
C21 C17 C16 129(3) . . ?
N3 C17 C16 113(2) . . ?
C19 C18 C16 120(3) . . ?
C18 C19 C20 123(3) . . ?
C22 C20 C19 131(3) . . ?
C22 C20 C21 111(3) . . ?
C19 C20 C21 118(3) . . ?
N4 C21 C17 118(3) . . ?
N4 C21 C20 129(3) . . ?
C17 C21 C20 112(3) . . ?
C23 C22 C20 123(4) . . ?
C22 C23 C24 121(3) . . ?
N4 C24 C23 117(3) . . ?
N5 C25 Fe1 174(2) . . ?
N6 C26 Fe1 175(2) . . ?
N7 C27 C28 124(3) . . ?
C29 C28 C27 115(2) . . ?
C28 C29 C30 123(3) . . ?
C31 C30 C29 112(3) . . ?
N7 C31 C30 127(3) . . ?
N7 C31 C32 113(2) . . ?
C30 C31 C32 120(3) . . ?
C31 C32 N8 110(2) . . ?
C34 C33 N8 110(2) . . ?
N9 C34 C33 120(2) . . ?
N9 C34 C35 117(2) . . ?
C33 C34 C35 123(3) . . ?
C36 C35 C34 119(3) . . ?
C35 C36 C37 125(3) . . ?
C38 C37 C36 115(3) . . ?
N9 C38 C37 121(3) . . ?
C40 C39 N8 103(2) . . ?
N10 C40 C41 118(3) . . ?
N10 C40 C39 118(3) . . ?
C41 C40 C39 123(3) . . ?
C42 C41 C40 123(4) . . ?
C41 C42 C43 115(4) . . ?
C44 C43 C42 116(4) . . ?
N10 C44 C43 123(3) . . ?
F2 P1 F1 100(3) . . ?
F2 P1 F5 98(2) . . ?
F1 P1 F5 95(2) . . ?
F2 P1 F6 88.4(18) . . ?
F1 P1 F6 86.7(19) . . ?
F5 P1 F6 173(2) . . ?
F2 P1 F4 171(2) . . ?
F1 P1 F4 87(3) . . ?
F5 P1 F4 86.8(19) . . ?
F6 P1 F4 86.8(17) . . ?
F2 P1 F3 88(2) . . ?
F1 P1 F3 171(3) . . ?
F5 P1 F3 88(2) . . ?
F6 P1 F3 89.6(17) . . ?
F4 P1 F3 84(2) . . ?
F10 P2 F9 92(2) . . ?
F10 P2 F7 95(2) . . ?
F9 P2 F7 174(2) . . ?
F10 P2 F11 95.1(19) . . ?
F9 P2 F11 86.2(13) . . ?
F7 P2 F11 93.7(13) . . ?
F10 P2 F12 87(2) . . ?
F9 P2 F12 93.5(15) . . ?
F7 P2 F12 86.3(12) . . ?
F11 P2 F12 178.4(19) . . ?
F10 P2 F8 175(3) . . ?
F9 P2 F8 85(2) . . ?
F7 P2 F8 88.4(17) . . ?
F11 P2 F8 88.2(17) . . ?
F12 P2 F8 90.2(18) . . ?

loop_
_geom_bond_atom_site_label_1
_geom_bond_atom_site_label_2
_geom_bond_distance
_geom_bond_site_symmetry_2
_geom_bond_publ_flag
Fe1 N1 1.93(2) . ?
Fe1 N2 2.01(2) . ?
Fe1 N3 1.96(2) . ?
Fe1 N4 1.98(2) . ?
Fe1 C25 1.87(3) . ?
Fe1 C26 1.90(3) . ?
Fe2 N5 1.99(2) . ?
Fe2 N6 1.94(2) 2 ?
Fe2 N7 1.957(19) . ?
Fe2 N8 1.99(2) . ?
Fe2 N9 1.964(18) . ?
Fe2 N10 1.97(2) . ?
N1 C1 1.29(3) . ?
N1 C5 1.46(3) . ?
N2 C12 1.30(3) . ?
N2 C9 1.39(2) . ?
N3 C13 1.31(3) . ?
N3 C17 1.44(3) . ?
N4 C21 1.26(3) . ?
N4 C24 1.30(3) . ?
N5 C25 1.15(2) . ?
N6 C26 1.16(2) . ?
N6 Fe2 1.94(2) 2 ?
N7 C31 1.35(3) . ?
N7 C27 1.37(3) . ?
N8 C32 1.48(3) . ?
N8 C39 1.49(3) . ?
N8 C33 1.52(3) . ?
N9 C38 1.37(3) . ?
N9 C34 1.42(3) . ?
N10 C40 1.34(3) . ?
N10 C44 1.34(3) . ?
C1 C2 1.48(3) . ?
C2 C3 1.41(4) . ?
C3 C4 1.48(4) . ?
C4 C5 1.40(3) . ?
C4 C6 1.44(3) . ?
C5 C9 1.37(3) . ?
C6 C7 1.38(3) . ?
C7 C8 1.39(3) . ?
C8 C9 1.35(3) . ?
C8 C10 1.48(3) . ?
C10 C11 1.35(3) . ?
C11 C12 1.43(4) . ?
C13 C14 1.45(4) . ?
C14 C15 1.42(4) . ?
C15 C16 1.34(3) . ?
C16 C17 1.47(3) . ?
C16 C18 1.45(4) . ?
C17 C21 1.33(3) . ?
C18 C19 1.28(4) . ?
C19 C20 1.53(4) . ?
C20 C22 1.35(4) . ?
C20 C21 1.54(4) . ?
C22 C23 1.27(4) . ?
C23 C24 1.58(4) . ?
C27 C28 1.44(3) . ?
C28 C29 1.45(4) . ?
C29 C30 1.49(4) . ?
C30 C31 1.45(3) . ?
C31 C32 1.49(3) . ?
C33 C34 1.42(3) . ?
C34 C35 1.48(3) . ?
C35 C36 1.32(4) . ?
C36 C37 1.45(4) . ?
C37 C38 1.44(3) . ?
C39 C40 1.50(4) . ?
C40 C41 1.46(4) . ?
C41 C42 1.39(5) . ?
C42 C43 1.46(5) . ?
C43 C44 1.45(4) . ?
P1 F2 1.48(3) . ?
P1 F1 1.47(3) . ?
P1 F5 1.47(3) . ?
P1 F6 1.55(2) . ?
P1 F4 1.59(3) . ?
P1 F3 1.60(5) . ?
P2 F10 1.52(3) . ?
P2 F9 1.57(2) . ?
P2 F7 1.54(2) . ?
P2 F11 1.552(19) . ?
P2 F12 1.55(2) . ?
P2 F8 1.57(3) . ?
